data_7717533
loop_
_publ_author_name
'Li, Wenzi'
'Peng, Xinyang'
'Qin, Haonan'
'Xu, Yuhan'
'Han, Jinxiu'
'Lei, Haitao'
'Cao, Rui'

_publ_section_title
;
 Electrocatalytic hydrogen evolution reaction with a Cu porphyrin bearing
 <i>meso</i>-CF<sub>3</sub> substituents.
;
_journal_issue 48
_journal_name_full 'Dalton transactions (Cambridge, England : 2003)'
_journal_page_first 19121
_journal_page_last 19125
_journal_paper_doi 10.1039/d4dt03098b
_journal_volume 53
_journal_year 2024
_chemical_formula_moiety 'C24 H8 Cu F12 N4'
_chemical_formula_sum 'C24 H8 Cu F12 N4'
_chemical_formula_weight 643.88
_space_group_crystal_system monoclinic
_space_group_IT_number 15
_space_group_name_Hall '-C 2yc'
_space_group_name_H-M_alt 'C 1 2/c 1'
_atom_sites_solution_hydrogens geom
_audit_creation_date 2024-02-02
_audit_creation_method
;
Olex2 1.5
(compiled 2023.02.24 svn.rf166f9f3 for OlexSys, GUI svn.r6725)
;
_audit_update_record
;
2024-02-02 deposited with the CCDC.	2024-11-19 downloaded from the CCDC.
;
_cell_angle_alpha 90
_cell_angle_beta 116.829(9)
_cell_angle_gamma 90
_cell_formula_units_Z 4
_cell_length_a 24.929(4)
_cell_length_b 4.2898(10)
_cell_length_c 22.535(4)
_cell_measurement_reflns_used 9703
_cell_measurement_temperature 153
_cell_measurement_theta_max 26.433
_cell_measurement_theta_min 3.279
_cell_volume 2150.5(7)
_computing_cell_refinement 'SAINT V8.40B (?, 2016)'
_computing_data_reduction 'SAINT V8.40B (?, 2016)'
_computing_molecular_graphics 'Olex2 1.5 (Dolomanov et al., 2009)'
_computing_publication_material 'Olex2 1.5 (Dolomanov et al., 2009)'
_computing_structure_refinement 'SHELXL 2018/3 (Sheldrick, 2015)'
_computing_structure_solution 'SHELXT 2018/2 (Sheldrick, 2018)'
_diffrn_ambient_temperature 153
_diffrn_measured_fraction_theta_full 0.995
_diffrn_measured_fraction_theta_max 0.986
_diffrn_measurement_device_type 'Bruker APEX-II CCD'
_diffrn_radiation_type MoK\a
_diffrn_radiation_wavelength 0.71073
_diffrn_reflns_av_R_equivalents 0.0860
_diffrn_reflns_av_unetI/netI 0.0414
_diffrn_reflns_Laue_measured_fraction_full 0.995
_diffrn_reflns_Laue_measured_fraction_max 0.986
_diffrn_reflns_limit_h_max 30
_diffrn_reflns_limit_h_min -30
_diffrn_reflns_limit_k_max 5
_diffrn_reflns_limit_k_min -5
_diffrn_reflns_limit_l_max 28
_diffrn_reflns_limit_l_min -28
_diffrn_reflns_number 25982
_diffrn_reflns_point_group_measured_fraction_full 0.995
_diffrn_reflns_point_group_measured_fraction_max 0.986
_diffrn_reflns_theta_full 25.242
_diffrn_reflns_theta_max 26.601
_diffrn_reflns_theta_min 2.460
_diffrn_source_current 1.0
_diffrn_source_power 0.05
_diffrn_source_voltage 50.0
_exptl_absorpt_coefficient_mu 1.145
_exptl_absorpt_correction_T_max 0.7454
_exptl_absorpt_correction_T_min 0.4938
_exptl_absorpt_correction_type multi-scan
_exptl_absorpt_process_details
;
SADABS-2016/2 (Bruker,2016/2) was used for absorption correction.
wR2(int) was 0.1645 before and 0.1041 after correction.
The Ratio of minimum to maximum transmission is 0.6625.
The \l/2 correction factor is Not present.
;
_exptl_crystal_colour purple
_exptl_crystal_density_diffrn 1.989
_exptl_crystal_description block
_exptl_crystal_F_000 1268
_exptl_crystal_size_max 0.2
_exptl_crystal_size_mid 0.1
_exptl_crystal_size_min 0.1
_refine_diff_density_max 1.274
_refine_diff_density_min -0.996
_refine_diff_density_rms 0.128
_refine_ls_extinction_method none
_refine_ls_goodness_of_fit_ref 1.136
_refine_ls_hydrogen_treatment constr
_refine_ls_matrix_type full
_refine_ls_number_parameters 187
_refine_ls_number_reflns 2232
_refine_ls_number_restraints 0
_refine_ls_restrained_S_all 1.136
_refine_ls_R_factor_all 0.0483
_refine_ls_R_factor_gt 0.0470
_refine_ls_shift/su_max 0.000
_refine_ls_shift/su_mean 0.000
_refine_ls_structure_factor_coef Fsqd
_refine_ls_weighting_details 'w=1/[\s^2^(Fo^2^)+(0.0706P)^2^+3.4754P] where P=(Fo^2^+2Fc^2^)/3'
_refine_ls_weighting_scheme calc
_refine_ls_wR_factor_gt 0.1245
_refine_ls_wR_factor_ref 0.1257
_reflns_Friedel_coverage 0.000
_reflns_number_gt 2153
_reflns_number_total 2232
_reflns_threshold_expression 'I > 2\s(I)'
_cod_data_source_file d4dt03098b2.cif
_cod_data_source_block pxy20240121_0m_a
_cod_depositor_comments 'Adding full bibliography for 7717533.cif.'
_cod_database_code 7717533
_shelx_shelxl_version_number 2018/3
_shelx_space_group_comment
;
The symmetry employed for this shelxl refinement is uniquely defined
by the following loop, which should always be used as a source of
symmetry information in preference to the above space-group names.
They are only intended as comments.
;
_olex2_refinement_description
;
1. Twinned data refinement
 Scales: 0.524(3)
 0.476(3)
2. Fixed Uiso
 At 1.2 times of:
  All C(H) groups
3.a Aromatic/amide H refined with riding coordinates:
 C00L(H00L), C00O(H00O), C00S(H00S), C00Z(H00Z)
;
_olex2_submission_special_instructions 'No special instructions were received'

loop_
_space_group_symop_operation_xyz
'x, y, z'
'-x, y, -z+1/2'
'x+1/2, y+1/2, z'
'-x+1/2, y+1/2, -z+1/2'
'-x, -y, -z'
'x, -y, z-1/2'
'-x+1/2, -y+1/2, -z'
'x+1/2, -y+1/2, z-1/2'

loop_
_atom_site_label
_atom_site_type_symbol
_atom_site_fract_x
_atom_site_fract_y
_atom_site_fract_z
_atom_site_U_iso_or_equiv
_atom_site_adp_type
_atom_site_occupancy
_atom_site_site_symmetry_order
_atom_site_calc_flag
_atom_site_refinement_flags_posn
_atom_site_refinement_flags_adp
_atom_site_refinement_flags_occupancy
_atom_site_disorder_assembly
_atom_site_disorder_group
Cu01 Cu 0.000000 0.26417(12) 0.250000 0.01685(18) Uani 1 2 d S T P . .
F003 F 0.19190(11) -0.2080(5) 0.22680(12) 0.0346(6) Uani 1 1 d . . . . .
F005 F 0.12338(11) -0.2218(5) 0.12702(13) 0.0341(6) Uani 1 1 d . . . . .
F007 F -0.11806(11) 0.7472(5) 0.00351(13) 0.0337(6) Uani 1 1 d . . . . .
F009 F 0.17868(11) 0.1836(5) 0.16278(14) 0.0379(6) Uani 1 1 d . . . . .
F00B F -0.18632(12) 0.7515(5) 0.03490(14) 0.0398(7) Uani 1 1 d . . . . .
F00D F -0.17557(12) 0.3540(6) -0.01588(11) 0.0470(7) Uani 1 1 d . . . . .
N00F N 0.08811(11) 0.2661(6) 0.29444(17) 0.0201(5) Uani 1 1 d . . . . .
N00G N 0.00093(15) 0.2629(6) 0.16415(13) 0.0185(5) Uani 1 1 d . . . . .
C00J C 0.04769(14) 0.1682(8) 0.15181(16) 0.0186(6) Uani 1 1 d . . . . .
C00K C 0.10492(13) 0.0972(7) 0.20088(16) 0.0186(6) Uani 1 1 d . . . . .
C00L C 0.02928(16) 0.1927(8) 0.08133(17) 0.0216(7) Uani 1 1 d . . . . .
H00L H 0.052151 0.131884 0.059079 0.026 Uiso 1 1 calc R U . . .
C00N C 0.14984(15) -0.0341(8) 0.17973(17) 0.0208(7) Uani 1 1 d . . . . .
C00O C -0.02626(15) 0.3174(8) 0.05295(16) 0.0208(6) Uani 1 1 d . . . . .
H00O H -0.048948 0.371300 0.007418 0.025 Uiso 1 1 calc R U . . .
C00R C 0.12417(14) 0.3617(8) 0.35806(16) 0.0202(6) Uani 1 1 d . . . . .
C00S C 0.18708(16) 0.2099(8) 0.31746(19) 0.0269(8) Uani 1 1 d . . . . .
H00S H 0.221753 0.154200 0.312569 0.032 Uiso 1 1 calc R U . . .
C00V C -0.04486(14) 0.3538(7) 0.10453(15) 0.0189(6) Uani 1 1 d . . . . .
C00X C 0.12548(14) 0.1740(8) 0.26801(17) 0.0203(6) Uani 1 1 d . . . . .
C00Y C -0.10253(13) 0.4322(7) 0.09574(16) 0.0189(6) Uani 1 1 d . . . . .
C00Z C 0.18652(15) 0.3370(9) 0.37195(17) 0.0255(7) Uani 1 1 d . . . . .
H00Z H 0.220472 0.398306 0.411652 0.031 Uiso 1 1 calc R U . . .
C013 C -0.14557(14) 0.5675(8) 0.02988(17) 0.0216(7) Uani 1 1 d . . . . .

loop_
_atom_site_aniso_label
_atom_site_aniso_U_11
_atom_site_aniso_U_22
_atom_site_aniso_U_33
_atom_site_aniso_U_23
_atom_site_aniso_U_13
_atom_site_aniso_U_12
Cu01 0.0096(3) 0.0286(3) 0.0132(3) 0.000 0.0059(3) 0.000
F003 0.0289(12) 0.0421(12) 0.0337(13) 0.0051(9) 0.0150(11) 0.0182(9)
F005 0.0307(13) 0.0355(12) 0.0339(13) -0.0090(9) 0.0125(11) 0.0085(9)
F007 0.0300(13) 0.0412(13) 0.0342(13) 0.0173(9) 0.0182(11) 0.0077(8)
F009 0.0398(13) 0.0315(11) 0.0661(17) 0.0016(11) 0.0448(13) 0.0015(10)
F00B 0.0293(13) 0.0504(16) 0.0441(15) 0.0177(10) 0.0204(12) 0.0195(9)
F00D 0.0517(15) 0.0341(12) 0.0230(11) -0.0019(10) -0.0115(10) -0.0071(11)
N00F 0.0139(11) 0.0319(14) 0.0178(14) 0.0017(10) 0.0100(13) 0.0013(10)
N00G 0.0104(11) 0.0293(13) 0.0161(13) -0.0003(10) 0.0063(12) -0.0001(9)
C00J 0.0176(15) 0.0228(14) 0.0205(16) -0.0011(12) 0.0129(13) -0.0017(12)
C00K 0.0139(13) 0.0255(15) 0.0217(16) 0.0027(13) 0.0126(12) 0.0017(12)
C00L 0.0233(17) 0.0273(15) 0.0188(16) -0.0010(12) 0.0135(14) -0.0004(13)
C00N 0.0189(14) 0.0261(16) 0.0205(16) 0.0017(12) 0.0116(13) 0.0028(12)
C00O 0.0196(16) 0.0273(15) 0.0164(15) -0.0004(12) 0.0090(13) -0.0015(13)
C00R 0.0137(14) 0.0275(16) 0.0183(14) 0.0015(13) 0.0063(12) -0.0004(12)
C00S 0.0151(16) 0.041(2) 0.0254(18) 0.0035(14) 0.0100(15) 0.0039(13)
C00V 0.0153(14) 0.0241(15) 0.0156(14) 0.0003(12) 0.0054(11) 0.0013(12)
C00X 0.0157(15) 0.0253(15) 0.0222(16) 0.0028(13) 0.0107(13) 0.0020(12)
C00Y 0.0142(14) 0.0254(15) 0.0163(15) -0.0015(12) 0.0061(12) -0.0031(12)
C00Z 0.0141(15) 0.0401(19) 0.0213(16) 0.0017(14) 0.0070(13) 0.0011(14)
C013 0.0140(14) 0.0269(15) 0.0216(17) 0.0012(13) 0.0061(13) -0.0005(12)

loop_
_atom_type_symbol
_atom_type_description
_atom_type_scat_dispersion_real
_atom_type_scat_dispersion_imag
_atom_type_scat_source
C C 0.0033 0.0016 'International Tables Vol C Tables 4.2.6.8 and 6.1.1.4'
H H 0.0000 0.0000 'International Tables Vol C Tables 4.2.6.8 and 6.1.1.4'
Cu Cu 0.3201 1.2651 'International Tables Vol C Tables 4.2.6.8 and 6.1.1.4'
F F 0.0171 0.0103 'International Tables Vol C Tables 4.2.6.8 and 6.1.1.4'
N N 0.0061 0.0033 'International Tables Vol C Tables 4.2.6.8 and 6.1.1.4'

loop_
_geom_angle_atom_site_label_1
_geom_angle_atom_site_label_2
_geom_angle_atom_site_label_3
_geom_angle
_geom_angle_site_symmetry_1
_geom_angle_site_symmetry_3
_geom_angle_publ_flag
N00F Cu01 N00F 179.52(16) . 2 ?
N00G Cu01 N00F 90.31(15) . 2 ?
N00G Cu01 N00F 89.69(15) . . ?
N00G Cu01 N00F 90.32(15) 2 . ?
N00G Cu01 N00F 89.69(15) 2 2 ?
N00G Cu01 N00G 179.67(16) . 2 ?
C00R N00F Cu01 126.3(2) . . ?
C00R N00F C00X 106.7(2) . . ?
C00X N00F Cu01 127.0(3) . . ?
C00J N00G Cu01 126.4(2) . . ?
C00V N00G Cu01 126.6(2) . . ?
C00V N00G C00J 107.0(2) . . ?
N00G C00J C00K 124.3(3) . . ?
N00G C00J C00L 108.8(3) . . ?
C00K C00J C00L 126.5(3) . . ?
C00J C00K C00N 118.2(3) . . ?
C00J C00K C00X 123.5(3) . . ?
C00X C00K C00N 117.8(3) . . ?
C00J C00L H00L 126.3 . . ?
C00O C00L C00J 107.4(3) . . ?
C00O C00L H00L 126.3 . . ?
F003 C00N F005 105.4(3) . . ?
F003 C00N F009 106.7(3) . . ?
F003 C00N C00K 112.7(3) . . ?
F005 C00N C00K 111.5(3) . . ?
F009 C00N F005 106.3(3) . . ?
F009 C00N C00K 113.6(3) . . ?
C00L C00O H00O 126.4 . . ?
C00L C00O C00V 107.2(3) . . ?
C00V C00O H00O 126.4 . . ?
N00F C00R C00Y 123.4(3) . 2 ?
N00F C00R C00Z 109.8(3) . . ?
C00Y C00R C00Z 126.2(3) 2 . ?
C00X C00S H00S 126.2 . . ?
C00Z C00S H00S 126.2 . . ?
C00Z C00S C00X 107.6(3) . . ?
N00G C00V C00O 109.3(3) . . ?
N00G C00V C00Y 123.7(3) . . ?
C00Y C00V C00O 126.5(3) . . ?
N00F C00X C00K 123.2(3) . . ?
N00F C00X C00S 109.2(3) . . ?
C00K C00X C00S 127.1(3) . . ?
C00R C00Y C013 118.3(3) 2 . ?
C00V C00Y C00R 123.8(3) . 2 ?
C00V C00Y C013 117.6(3) . . ?
C00R C00Z H00Z 126.7 . . ?
C00S C00Z C00R 106.5(3) . . ?
C00S C00Z H00Z 126.7 . . ?
F007 C013 C00Y 112.4(3) . . ?
F00B C013 F007 105.1(3) . . ?
F00B C013 C00Y 112.2(3) . . ?
F00D C013 F007 105.9(3) . . ?
F00D C013 F00B 106.9(3) . . ?
F00D C013 C00Y 113.7(3) . . ?

loop_
_geom_bond_atom_site_label_1
_geom_bond_atom_site_label_2
_geom_bond_distance
_geom_bond_site_symmetry_2
_geom_bond_publ_flag
Cu01 N00F 1.960(2) 2 ?
Cu01 N00F 1.960(2) . ?
Cu01 N00G 1.945(2) 2 ?
Cu01 N00G 1.945(2) . ?
F003 C00N 1.333(4) . ?
F005 C00N 1.337(4) . ?
F007 C013 1.336(4) . ?
F009 C00N 1.335(4) . ?
F00B C013 1.331(4) . ?
F00D C013 1.329(4) . ?
N00F C00R 1.367(5) . ?
N00F C00X 1.371(4) . ?
N00G C00J 1.376(4) . ?
N00G C00V 1.370(4) . ?
C00J C00K 1.388(4) . ?
C00J C00L 1.444(5) . ?
C00K C00N 1.510(4) . ?
C00K C00X 1.400(5) . ?
C00L H00L 0.9500 . ?
C00L C00O 1.346(4) . ?
C00O H00O 0.9500 . ?
C00O C00V 1.441(4) . ?
C00R C00Y 1.405(4) 2 ?
C00R C00Z 1.444(4) . ?
C00S H00S 0.9500 . ?
C00S C00X 1.442(5) . ?
C00S C00Z 1.349(5) . ?
C00V C00Y 1.401(4) . ?
C00Y C013 1.501(5) . ?
C00Z H00Z 0.9500 . ?

loop_
_geom_torsion_atom_site_label_1
_geom_torsion_atom_site_label_2
_geom_torsion_atom_site_label_3
_geom_torsion_atom_site_label_4
_geom_torsion
_geom_torsion_site_symmetry_1
_geom_torsion_site_symmetry_2
_geom_torsion_site_symmetry_3
_geom_torsion_site_symmetry_4
_geom_torsion_publ_flag
Cu01 N00F C00R C00Y 9.4(5) . . . 2 ?
Cu01 N00F C00R C00Z -178.2(2) . . . . ?
Cu01 N00F C00X C00K 7.8(5) . . . . ?
Cu01 N00F C00X C00S -179.5(2) . . . . ?
Cu01 N00G C00J C00K -9.1(5) . . . . ?
Cu01 N00G C00J C00L 177.8(2) . . . . ?
Cu01 N00G C00V C00O 180.0(2) . . . . ?
Cu01 N00G C00V C00Y -7.1(5) . . . . ?
N00F C00R C00Z C00S -3.4(4) . . . . ?
N00G C00J C00K C00N 174.0(3) . . . . ?
N00G C00J C00K C00X -13.7(5) . . . . ?
N00G C00J C00L C00O 3.5(4) . . . . ?
N00G C00V C00Y C00R -14.8(5) . . . 2 ?
N00G C00V C00Y C013 172.1(3) . . . . ?
C00J N00G C00V C00O -0.4(4) . . . . ?
C00J N00G C00V C00Y 172.6(3) . . . . ?
C00J C00K C00N F003 -154.0(3) . . . . ?
C00J C00K C00N F005 -35.7(4) . . . . ?
C00J C00K C00N F009 84.4(4) . . . . ?
C00J C00K C00X N00F 14.3(5) . . . . ?
C00J C00K C00X C00S -157.0(3) . . . . ?
C00J C00L C00O C00V -3.6(3) . . . . ?
C00K C00J C00L C00O -169.4(3) . . . . ?
C00L C00J C00K C00N -14.0(5) . . . . ?
C00L C00J C00K C00X 158.2(3) . . . . ?
C00L C00O C00V N00G 2.6(4) . . . . ?
C00L C00O C00V C00Y -170.1(3) . . . . ?
C00N C00K C00X N00F -173.5(3) . . . . ?
C00N C00K C00X C00S 15.2(5) . . . . ?
C00O C00V C00Y C00R 156.9(3) . . . 2 ?
C00O C00V C00Y C013 -16.1(5) . . . . ?
C00R N00F C00X C00K -171.9(3) . . . . ?
C00R N00F C00X C00S 0.8(4) . . . . ?
C00R C00Y C013 F007 152.0(3) 2 . . . ?
C00R C00Y C013 F00B 33.8(4) 2 . . . ?
C00R C00Y C013 F00D -87.6(4) 2 . . . ?
C00V N00G C00J C00K 171.3(3) . . . . ?
C00V N00G C00J C00L -1.8(4) . . . . ?
C00V C00Y C013 F007 -34.5(4) . . . . ?
C00V C00Y C013 F00B -152.7(3) . . . . ?
C00V C00Y C013 F00D 85.8(4) . . . . ?
C00X N00F C00R C00Y -170.9(3) . . . 2 ?
C00X N00F C00R C00Z 1.5(4) . . . . ?
C00X C00K C00N F003 33.3(4) . . . . ?
C00X C00K C00N F005 151.7(3) . . . . ?
C00X C00K C00N F009 -88.3(4) . . . . ?
C00X C00S C00Z C00R 3.7(4) . . . . ?
C00Y C00R C00Z C00S 168.7(3) 2 . . . ?
C00Z C00S C00X N00F -3.0(4) . . . . ?
C00Z C00S C00X C00K 169.4(3) . . . . ?

loop_
_twin_individual_id
_twin_individual_mass_fraction_refined
1 0.524(3)
2 0.476(3)
